data_7013673
loop_
_publ_author_name
'Basuli, Falguni'
'Watson, Lori A.'
'Huffman, John C.'
'Mindiola, Daniel J.'

_publ_section_title
;
 Phosphaazaallene and phosphinylimide complexes stemming from a
 terminal and four-coordinate titanium phosphinideneElectronic
 supplementary information (ESI) available: Complete experimental,
 spectroscopic, analytical, and crystallographic details for 2 and 3,
 as well as DFT computational details for the model complex of 1,
 namely (Nacnac*)Ti?PMes(Me). See
 http://www.rsc.org/suppdata/dt/b3/b311748k/
;
_journal_issue 22
_journal_name_full 'Dalton Transactions'
_journal_page_first 4228
_journal_paper_doi 10.1039/b311748k
_journal_year 2003
_chemical_formula_sum 'C65 H91 N4 P Ti'
_chemical_formula_weight 1007.29
_chemical_name_systematic
;
?
;
_space_group_IT_number 2
_symmetry_cell_setting triclinic
_symmetry_space_group_name_Hall '-P 1'
_symmetry_space_group_name_H-M 'P -1'
_atom_sites_solution_hydrogens geom
_atom_sites_solution_primary direct
_atom_sites_solution_secondary difmap
_audit_creation_method SHELXL-97
_cell_angle_alpha 81.562(6)
_cell_angle_beta 78.932(5)
_cell_angle_gamma 80.736(5)
_cell_formula_units_Z 2
_cell_length_a 11.696(2)
_cell_length_b 13.078(4)
_cell_length_c 20.218(4)
_cell_measurement_reflns_used 727
_cell_measurement_temperature 115(2)
_cell_measurement_theta_max 25.70
_cell_measurement_theta_min 2.68
_cell_volume 2973.9(12)
_computing_cell_refinement 'SAINT (Bruker, 1999)'
_computing_data_collection 'SMART (Bruker, 1999)'
_computing_data_reduction 'SAINT (Bruker, 1999), XTEL (local package)'
_computing_structure_refinement 'SHELXL-97 (Sheldrick, 1997)'
_computing_structure_solution 'SHELXS-97 (Sheldrick, 1990)'
_diffrn_ambient_temperature 115(2)
_diffrn_detector 'CCD area detector'
_diffrn_detector_area_resol_mean 44.52
_diffrn_detector_type 'Bruker SMART 6000'
_diffrn_measured_fraction_theta_full 0.848
_diffrn_measured_fraction_theta_max 0.848
_diffrn_measurement_details '   0.30 degree frames measured for  15.17 seconds each'
_diffrn_measurement_device 'three-circle goniometer with fixed chi'
_diffrn_measurement_device_type 'Bruker Platform goniometer'
_diffrn_measurement_method '\w scans'
_diffrn_radiation_monochromator graphite
_diffrn_radiation_source 'fine-focus sealed tube'
_diffrn_radiation_type MoK\a
_diffrn_radiation_wavelength 0.71073
_diffrn_reflns_av_R_equivalents 0.0531
_diffrn_reflns_av_sigmaI/netI 0.1228
_diffrn_reflns_limit_h_max 15
_diffrn_reflns_limit_h_min -14
_diffrn_reflns_limit_k_max 16
_diffrn_reflns_limit_k_min -16
_diffrn_reflns_limit_l_max 17
_diffrn_reflns_limit_l_min -26
_diffrn_reflns_number 12447
_diffrn_reflns_theta_full 27.54
_diffrn_reflns_theta_max 27.54
_diffrn_reflns_theta_min 2.22
_diffrn_standards_decay_% 0.0
_exptl_absorpt_coefficient_mu 0.212
_exptl_absorpt_correction_type none
_exptl_crystal_colour 'deep red'
_exptl_crystal_density_diffrn 1.125
_exptl_crystal_density_method 'not measured'
_exptl_crystal_description irregular
_exptl_crystal_F_000 1092
_exptl_crystal_size_max 0.25
_exptl_crystal_size_mid 0.25
_exptl_crystal_size_min 0.25
_refine_diff_density_max 0.734
_refine_diff_density_min -0.354
_refine_diff_density_rms 0.064
_refine_ls_extinction_method none
_refine_ls_goodness_of_fit_ref 0.916
_refine_ls_hydrogen_treatment mixed
_refine_ls_matrix_type full
_refine_ls_number_parameters 669
_refine_ls_number_reflns 11628
_refine_ls_number_restraints 0
_refine_ls_restrained_S_all 0.916
_refine_ls_R_factor_all 0.1244
_refine_ls_R_factor_gt 0.0648
_refine_ls_shift/su_max 0.001
_refine_ls_shift/su_mean 0.000
_refine_ls_structure_factor_coef Fsqd
_refine_ls_weighting_details 'calc w=1/[\s^2^(Fo^2^)+(0.0752P)^2^+0.0000P] where P=(Fo^2^+2Fc^2^)/3'
_refine_ls_weighting_scheme calc
_refine_ls_wR_factor_gt 0.1421
_refine_ls_wR_factor_ref 0.1650
_reflns_number_gt 6497
_reflns_number_total 11628
_reflns_threshold_expression >2sigma(I)
_cod_data_source_file b311748k.txt
_cod_data_source_block 03117
_cod_depositor_comments
;
The following automatic conversions were performed:
'_symmetry_cell_setting' value 'Triclinic' changed to 'triclinic'
according to '/home/saulius/struct/CIF-dictionaries/cif_core.dic'
dictionary named 'cif_core.dic' version 2.4.1 from 2010-06-29.

Automatic conversion script
Id: cif_fix_enum 1527 2010-12-29 10:47:43Z saulius 
;
_cod_original_cell_volume 2974.1(11)
_cod_original_sg_symbol_H-M 'P-1   '
_cod_database_code 7013673

loop_
_symmetry_equiv_pos_as_xyz
'x, y, z'
'-x, -y, -z'

loop_
_atom_site_label
_atom_site_type_symbol
_atom_site_fract_x
_atom_site_fract_y
_atom_site_fract_z
_atom_site_U_iso_or_equiv
_atom_site_adp_type
_atom_site_occupancy
_atom_site_symmetry_multiplicity
_atom_site_calc_flag
_atom_site_refinement_flags
_atom_site_disorder_assembly
_atom_site_disorder_group
Ti1 Ti 0.31164(5) 0.19670(5) 0.70780(3) 0.01732(15) Uani 1 1 d . . .
N2 N 0.2905(2) 0.0582(2) 0.76661(12) 0.0194(6) Uani 1 1 d . . .
C3 C 0.3785(3) -0.0124(3) 0.74095(16) 0.0222(7) Uani 1 1 d . . .
C4 C 0.4883(3) 0.0125(3) 0.70532(16) 0.0230(7) Uani 1 1 d . . .
H4 H 0.5334 -0.0398 0.6795 0.028 Uiso 1 1 calc R . .
C5 C 0.5419(3) 0.1032(3) 0.70198(16) 0.0223(7) Uani 1 1 d . . .
N6 N 0.4819(2) 0.1927(2) 0.72052(12) 0.0183(6) Uani 1 1 d . . .
C7 C 0.1949(3) 0.0204(3) 0.81529(16) 0.0217(7) Uani 1 1 d . . .
C8 C 0.0865(3) 0.0188(3) 0.79564(17) 0.0275(8) Uani 1 1 d . . .
C9 C -0.0019(3) -0.0218(3) 0.84371(19) 0.0358(9) Uani 1 1 d . . .
H9 H -0.0757 -0.0238 0.8312 0.043 Uiso 1 1 calc R . .
C10 C 0.0150(3) -0.0593(3) 0.90937(19) 0.0347(9) Uani 1 1 d . . .
H10 H -0.0458 -0.0885 0.9411 0.042 Uiso 1 1 calc R . .
C11 C 0.1210(3) -0.0540(3) 0.92818(17) 0.0291(8) Uani 1 1 d . . .
H11 H 0.1318 -0.0780 0.9735 0.035 Uiso 1 1 calc R . .
C12 C 0.2126(3) -0.0140(3) 0.88204(16) 0.0223(7) Uani 1 1 d . . .
C13 C 0.3258(3) -0.0085(3) 0.90662(16) 0.0259(8) Uani 1 1 d . . .
H13 H 0.3818 0.0214 0.8675 0.031 Uiso 1 1 calc R . .
C14 C 0.3044(3) 0.0620(3) 0.9624(2) 0.0409(10) Uani 1 1 d . . .
H14A H 0.2700 0.1320 0.9454 0.061 Uiso 1 1 calc R . .
H14B H 0.3793 0.0660 0.9763 0.061 Uiso 1 1 calc R . .
H14C H 0.2503 0.0336 1.0015 0.061 Uiso 1 1 calc R . .
C15 C 0.3833(4) -0.1156(4) 0.9329(2) 0.0503(12) Uani 1 1 d . . .
H15A H 0.3303 -0.1457 0.9719 0.075 Uiso 1 1 calc R . .
H15B H 0.4572 -0.1089 0.9469 0.075 Uiso 1 1 calc R . .
H15C H 0.3994 -0.1612 0.8969 0.075 Uiso 1 1 calc R . .
C16 C 0.0616(3) 0.0589(3) 0.72482(18) 0.0355(10) Uani 1 1 d . . .
H16 H 0.1333 0.0864 0.6974 0.043 Uiso 1 1 calc R . .
C17 C -0.0451(5) 0.1528(5) 0.7281(3) 0.0295(13) Uiso 0.65 1 d P . .
H17A H -0.0634 0.1755 0.6825 0.044 Uiso 0.65 1 calc PR . .
H17B H -0.0227 0.2113 0.7457 0.044 Uiso 0.65 1 calc PR . .
H17C H -0.1145 0.1290 0.7582 0.044 Uiso 0.65 1 calc PR . .
C18 C 0.0337(6) -0.0248(5) 0.6896(3) 0.0457(16) Uiso 0.65 1 d P . .
H18A H 0.0950 -0.0852 0.6918 0.069 Uiso 0.65 1 calc PR . .
H18B H 0.0302 0.0019 0.6420 0.069 Uiso 0.65 1 calc PR . .
H18C H -0.0425 -0.0457 0.7120 0.069 Uiso 0.65 1 calc PR . .
C19 C 0.3634(4) -0.1258(3) 0.75090(19) 0.0393(10) Uani 1 1 d . . .
H19A H 0.3630 -0.1536 0.7987 0.059 Uiso 1 1 calc R . .
H19B H 0.4286 -0.1645 0.7224 0.059 Uiso 1 1 calc R . .
H19C H 0.2889 -0.1335 0.7381 0.059 Uiso 1 1 calc R . .
C20 C 0.6725(3) 0.0944(3) 0.67439(18) 0.0313(9) Uani 1 1 d . . .
H20A H 0.6849 0.1208 0.6260 0.047 Uiso 1 1 calc R . .
H20B H 0.7076 0.0211 0.6804 0.047 Uiso 1 1 calc R . .
H20C H 0.7096 0.1355 0.6989 0.047 Uiso 1 1 calc R . .
C21 C 0.5438(3) 0.2771(3) 0.72736(16) 0.0212(7) Uani 1 1 d . . .
C22 C 0.5793(3) 0.3477(3) 0.67057(17) 0.0232(8) Uani 1 1 d . . .
C23 C 0.6418(3) 0.4256(3) 0.67931(18) 0.0324(9) Uani 1 1 d . . .
H23 H 0.6665 0.4742 0.6415 0.039 Uiso 1 1 calc R . .
C24 C 0.6685(3) 0.4335(3) 0.7423(2) 0.0395(10) Uani 1 1 d . . .
H24 H 0.7135 0.4854 0.7471 0.047 Uiso 1 1 calc R . .
C25 C 0.6295(3) 0.3655(3) 0.79731(19) 0.0355(9) Uani 1 1 d . . .
H25 H 0.6456 0.3729 0.8405 0.043 Uiso 1 1 calc R . .
C26 C 0.5671(3) 0.2864(3) 0.79173(17) 0.0259(8) Uani 1 1 d . . .
C27 C 0.5252(3) 0.2122(3) 0.85361(17) 0.0297(9) Uani 1 1 d . . .
H27 H 0.4511 0.1898 0.8464 0.036 Uiso 1 1 calc R . .
C28 C 0.4966(4) 0.2642(3) 0.91947(18) 0.0436(11) Uani 1 1 d . . .
H28A H 0.4607 0.2163 0.9567 0.065 Uiso 1 1 calc R . .
H28B H 0.4416 0.3284 0.9134 0.065 Uiso 1 1 calc R . .
H28C H 0.5691 0.2809 0.9302 0.065 Uiso 1 1 calc R . .
C29 C 0.6146(4) 0.1149(3) 0.8612(2) 0.0447(11) Uani 1 1 d . . .
H29A H 0.6271 0.0790 0.8206 0.067 Uiso 1 1 calc R . .
H29B H 0.5851 0.0682 0.9012 0.067 Uiso 1 1 calc R . .
H29C H 0.6892 0.1348 0.8668 0.067 Uiso 1 1 calc R . .
C30 C 0.5478(3) 0.3447(3) 0.60155(16) 0.0245(8) Uani 1 1 d . . .
H30 H 0.5238 0.2747 0.6015 0.029 Uiso 1 1 calc R . .
C31 C 0.4431(3) 0.4268(3) 0.59017(17) 0.0305(9) Uani 1 1 d . . .
H31A H 0.3786 0.4186 0.6286 0.046 Uiso 1 1 calc R . .
H31B H 0.4172 0.4182 0.5482 0.046 Uiso 1 1 calc R . .
H31C H 0.4661 0.4966 0.5864 0.046 Uiso 1 1 calc R . .
C32 C 0.6516(3) 0.3581(3) 0.54340(17) 0.0340(9) Uani 1 1 d . . .
H32A H 0.6282 0.3510 0.5004 0.051 Uiso 1 1 calc R . .
H32B H 0.7180 0.3046 0.5515 0.051 Uiso 1 1 calc R . .
H32C H 0.6749 0.4274 0.5411 0.051 Uiso 1 1 calc R . .
N33 N 0.3047(2) 0.1954(2) 0.61405(13) 0.0217(6) Uani 1 1 d . . .
C34 C 0.3075(3) 0.1873(3) 0.55210(16) 0.0225(7) Uani 1 1 d . . .
C35 C 0.4164(3) 0.1955(3) 0.50023(16) 0.0240(8) Uani 1 1 d . . .
C36 C 0.4159(3) 0.2670(3) 0.44241(17) 0.0305(9) Uani 1 1 d . . .
H36 H 0.3445 0.3091 0.4346 0.037 Uiso 1 1 calc R . .
C37 C 0.5177(4) 0.2779(3) 0.39600(18) 0.0374(10) Uani 1 1 d . . .
H37 H 0.5165 0.3281 0.3570 0.045 Uiso 1 1 calc R . .
C38 C 0.6220(4) 0.2151(3) 0.4064(2) 0.0413(10) Uani 1 1 d . . .
H38 H 0.6923 0.2228 0.3746 0.050 Uiso 1 1 calc R . .
C39 C 0.6233(3) 0.1420(3) 0.4626(2) 0.0384(10) Uani 1 1 d . . .
H39 H 0.6938 0.0974 0.4690 0.046 Uiso 1 1 calc R . .
C40 C 0.5213(3) 0.1334(3) 0.51000(18) 0.0293(8) Uani 1 1 d . . .
H40 H 0.5233 0.0844 0.5496 0.035 Uiso 1 1 calc R . .
C41 C 0.2010(3) 0.1699(3) 0.52544(16) 0.0236(8) Uani 1 1 d . . .
C42 C 0.2115(3) 0.1167(3) 0.46917(17) 0.0298(8) Uani 1 1 d . . .
H42 H 0.2874 0.0923 0.4459 0.036 Uiso 1 1 calc R . .
C43 C 0.1127(4) 0.0992(3) 0.4470(2) 0.0385(10) Uani 1 1 d . . .
H43 H 0.1207 0.0605 0.4097 0.046 Uiso 1 1 calc R . .
C44 C 0.0030(4) 0.1374(3) 0.4786(2) 0.0396(10) Uani 1 1 d . . .
H44 H -0.0647 0.1267 0.4624 0.048 Uiso 1 1 calc R . .
C45 C -0.0093(3) 0.1915(3) 0.5339(2) 0.0370(10) Uani 1 1 d . . .
H45 H -0.0854 0.2181 0.5556 0.044 Uiso 1 1 calc R . .
C46 C 0.0897(3) 0.2070(3) 0.55773(17) 0.0277(8) Uani 1 1 d . . .
H46 H 0.0810 0.2431 0.5963 0.033 Uiso 1 1 calc R . .
N47 N 0.2277(2) 0.3043(2) 0.74138(13) 0.0232(6) Uani 1 1 d . . .
P48 P 0.18446(9) 0.43219(8) 0.75068(5) 0.0195(2) Uani 0.84 1 d P . .
C49 C 0.2419(3) 0.4503(3) 0.8274(2) 0.0382(10) Uani 1 1 d . . .
H49A H 0.1837 0.4311 0.8680 0.046 Uiso 1 1 calc R . .
H49B H 0.3150 0.4008 0.8299 0.046 Uiso 1 1 calc R . .
C50 C 0.2684(3) 0.5596(3) 0.83075(19) 0.0328(9) Uani 1 1 d . . .
C51 C 0.3159(4) 0.5564(4) 0.8967(2) 0.0551(12) Uani 1 1 d . . .
H51A H 0.3309 0.6263 0.9014 0.083 Uiso 1 1 calc R . .
H51B H 0.3893 0.5080 0.8954 0.083 Uiso 1 1 calc R . .
H51C H 0.2579 0.5328 0.9354 0.083 Uiso 1 1 calc R . .
C52 C 0.3611(4) 0.5915(4) 0.7720(2) 0.0583(13) Uani 1 1 d . . .
H52A H 0.3278 0.6048 0.7301 0.087 Uiso 1 1 calc R . .
H52B H 0.4276 0.5354 0.7677 0.087 Uiso 1 1 calc R . .
H52C H 0.3881 0.6551 0.7799 0.087 Uiso 1 1 calc R . .
C53 C 0.1575(3) 0.6385(3) 0.8328(2) 0.0447(11) Uani 1 1 d . . .
H53A H 0.1732 0.7046 0.8442 0.067 Uiso 1 1 calc R . .
H53B H 0.0947 0.6118 0.8672 0.067 Uiso 1 1 calc R . .
H53C H 0.1330 0.6500 0.7883 0.067 Uiso 1 1 calc R . .
C54 C 0.0221(3) 0.4624(3) 0.77974(17) 0.0258(8) Uani 1 1 d . . .
C55 C -0.0438(3) 0.4449(3) 0.84642(17) 0.0243(8) Uani 1 1 d . . .
C56 C -0.1376(3) 0.5201(3) 0.86754(17) 0.0251(8) Uani 1 1 d . . .
H56 H -0.1791 0.5100 0.9127 0.030 Uiso 1 1 calc R . .
C57 C -0.1730(3) 0.6083(3) 0.82613(18) 0.0274(8) Uani 1 1 d . . .
C58 C -0.1207(3) 0.6147(3) 0.75804(18) 0.0274(8) Uani 1 1 d . . .
H58 H -0.1499 0.6706 0.7274 0.033 Uiso 1 1 calc R . .
C59 C -0.0273(3) 0.5423(3) 0.73308(17) 0.0252(8) Uani 1 1 d . . .
C60 C -0.0297(3) 0.3460(3) 0.89883(18) 0.0314(9) Uani 1 1 d . . .
C61 C 0.0653(3) 0.2585(3) 0.8746(2) 0.0403(10) Uani 1 1 d . . .
H61A H 0.0559 0.1944 0.9058 0.060 Uiso 1 1 calc R . .
H61B H 0.1430 0.2783 0.8736 0.060 Uiso 1 1 calc R . .
H61C H 0.0580 0.2467 0.8289 0.060 Uiso 1 1 calc R . .
C62 C -0.0042(4) 0.3706(4) 0.96631(19) 0.0467(11) Uani 1 1 d . . .
H62A H -0.0683 0.4211 0.9860 0.070 Uiso 1 1 calc R . .
H62B H 0.0699 0.4001 0.9580 0.070 Uiso 1 1 calc R . .
H62C H 0.0020 0.3063 0.9979 0.070 Uiso 1 1 calc R . .
C63 C -0.1456(4) 0.3021(3) 0.9131(2) 0.0469(11) Uani 1 1 d . . .
H63A H -0.1651 0.2889 0.8704 0.070 Uiso 1 1 calc R . .
H63B H -0.2079 0.3524 0.9346 0.070 Uiso 1 1 calc R . .
H63C H -0.1387 0.2366 0.9435 0.070 Uiso 1 1 calc R . .
C64 C -0.2697(3) 0.6929(3) 0.8540(2) 0.0333(9) Uani 1 1 d . . .
C65 C -0.2278(4) 0.7411(4) 0.9073(3) 0.0640(15) Uani 1 1 d . . .
H65A H -0.1590 0.7756 0.8862 0.096 Uiso 1 1 calc R . .
H65B H -0.2064 0.6864 0.9432 0.096 Uiso 1 1 calc R . .
H65C H -0.2909 0.7926 0.9269 0.096 Uiso 1 1 calc R . .
C66 C -0.3793(4) 0.6418(4) 0.8889(3) 0.0715(16) Uani 1 1 d . . .
H66A H -0.4395 0.6943 0.9097 0.107 Uiso 1 1 calc R . .
H66B H -0.3577 0.5858 0.9240 0.107 Uiso 1 1 calc R . .
H66C H -0.4103 0.6126 0.8551 0.107 Uiso 1 1 calc R . .
C67 C -0.3038(5) 0.7776(4) 0.8003(3) 0.0764(18) Uani 1 1 d . . .
H67A H -0.3605 0.8322 0.8214 0.115 Uiso 1 1 calc R . .
H67B H -0.3394 0.7486 0.7683 0.115 Uiso 1 1 calc R . .
H67C H -0.2337 0.8076 0.7759 0.115 Uiso 1 1 calc R . .
C68 C 0.0139(3) 0.5547(3) 0.65455(18) 0.0346(9) Uani 1 1 d . . .
C69 C 0.1065(3) 0.6295(3) 0.6319(2) 0.0426(10) Uani 1 1 d . . .
H69A H 0.1787 0.5989 0.6493 0.064 Uiso 1 1 calc R . .
H69B H 0.0763 0.6962 0.6497 0.064 Uiso 1 1 calc R . .
H69C H 0.1236 0.6410 0.5822 0.064 Uiso 1 1 calc R . .
C70 C 0.0538(4) 0.4506(4) 0.6277(2) 0.0540(12) Uani 1 1 d . . .
H70A H 0.0688 0.4612 0.5779 0.081 Uiso 1 1 calc R . .
H70B H -0.0077 0.4055 0.6435 0.081 Uiso 1 1 calc R . .
H70C H 0.1261 0.4176 0.6441 0.081 Uiso 1 1 calc R . .
C71 C -0.0914(4) 0.6038(4) 0.6179(2) 0.0517(12) Uani 1 1 d . . .
H71A H -0.0681 0.6000 0.5690 0.078 Uiso 1 1 calc R . .
H71B H -0.1139 0.6770 0.6261 0.078 Uiso 1 1 calc R . .
H71C H -0.1584 0.5654 0.6356 0.078 Uiso 1 1 calc R . .
C17A C -0.0520(12) 0.0951(12) 0.7210(7) 0.054(4) Uiso 0.35 1 d P . .
C18A C 0.1146(14) -0.0349(13) 0.6748(8) 0.063(4) Uiso 0.35 1 d P . .
P48A P 0.1720(6) 0.3806(6) 0.8012(4) 0.0431(17) Uani 0.16 1 d P . .

loop_
_atom_site_aniso_label
_atom_site_aniso_U_11
_atom_site_aniso_U_22
_atom_site_aniso_U_33
_atom_site_aniso_U_23
_atom_site_aniso_U_13
_atom_site_aniso_U_12
Ti1 0.0149(3) 0.0208(4) 0.0157(3) -0.0010(2) -0.0025(2) -0.0019(3)
N2 0.0199(14) 0.0218(16) 0.0161(13) -0.0009(12) -0.0027(11) -0.0039(12)
C3 0.0258(17) 0.0217(19) 0.0188(16) 0.0004(14) -0.0061(14) -0.0025(16)
C4 0.0242(17) 0.0216(19) 0.0196(16) -0.0026(14) -0.0009(14) 0.0044(16)
C5 0.0188(16) 0.028(2) 0.0183(16) 0.0003(15) -0.0041(13) 0.0000(16)
N6 0.0169(13) 0.0221(16) 0.0151(13) 0.0006(12) -0.0038(11) -0.0014(12)
C7 0.0216(16) 0.0204(19) 0.0213(16) -0.0005(14) 0.0017(14) -0.0056(15)
C8 0.0223(17) 0.036(2) 0.0245(17) -0.0039(16) -0.0010(14) -0.0084(17)
C9 0.0273(19) 0.047(3) 0.035(2) -0.0031(19) -0.0030(16) -0.0164(19)
C10 0.031(2) 0.036(2) 0.033(2) 0.0019(18) 0.0054(17) -0.0133(19)
C11 0.033(2) 0.029(2) 0.0208(17) 0.0018(16) 0.0025(15) -0.0055(18)
C12 0.0237(17) 0.0174(19) 0.0232(17) -0.0024(14) -0.0003(14) 0.0002(15)
C13 0.0256(18) 0.033(2) 0.0161(16) 0.0043(15) -0.0039(14) -0.0002(18)
C14 0.037(2) 0.052(3) 0.038(2) -0.011(2) -0.0130(18) -0.003(2)
C15 0.041(2) 0.052(3) 0.057(3) -0.006(2) -0.019(2) 0.010(2)
C16 0.0293(19) 0.055(3) 0.0250(18) 0.0012(18) -0.0076(16) -0.017(2)
C19 0.051(2) 0.028(2) 0.036(2) -0.0117(18) 0.0100(19) -0.011(2)
C20 0.0191(17) 0.038(2) 0.033(2) -0.0035(18) -0.0018(15) 0.0014(17)
C21 0.0149(15) 0.027(2) 0.0221(16) -0.0021(15) -0.0053(13) -0.0023(15)
C22 0.0194(16) 0.026(2) 0.0245(17) -0.0014(15) -0.0041(14) -0.0055(15)
C23 0.034(2) 0.034(2) 0.0303(19) 0.0014(17) -0.0037(16) -0.0160(18)
C24 0.040(2) 0.047(3) 0.039(2) -0.0074(19) -0.0105(18) -0.023(2)
C25 0.039(2) 0.047(3) 0.0276(19) -0.0050(18) -0.0148(17) -0.015(2)
C26 0.0251(18) 0.030(2) 0.0258(18) -0.0035(15) -0.0085(15) -0.0072(16)
C27 0.033(2) 0.034(2) 0.0243(18) 0.0027(16) -0.0124(16) -0.0075(19)
C28 0.057(3) 0.051(3) 0.027(2) -0.0021(19) -0.0124(19) -0.014(2)
C29 0.050(3) 0.051(3) 0.034(2) 0.002(2) -0.013(2) -0.013(2)
C30 0.0257(18) 0.025(2) 0.0216(17) 0.0020(15) -0.0018(14) -0.0089(16)
C31 0.033(2) 0.033(2) 0.0261(18) -0.0021(17) -0.0052(16) -0.0044(18)
C32 0.031(2) 0.044(3) 0.0252(18) -0.0039(18) 0.0024(16) -0.0079(19)
N33 0.0232(14) 0.0211(16) 0.0196(14) -0.0001(12) -0.0049(11) -0.0001(13)
C34 0.0274(18) 0.0178(19) 0.0215(16) -0.0004(14) -0.0061(14) 0.0000(15)
C35 0.0276(18) 0.027(2) 0.0177(16) -0.0046(15) 0.0007(14) -0.0085(17)
C36 0.038(2) 0.031(2) 0.0214(17) -0.0014(16) -0.0037(16) -0.0061(18)
C37 0.054(3) 0.037(2) 0.0214(18) -0.0065(17) 0.0036(18) -0.014(2)
C38 0.041(2) 0.050(3) 0.035(2) -0.017(2) 0.0113(18) -0.021(2)
C39 0.032(2) 0.043(3) 0.041(2) -0.016(2) 0.0010(18) -0.0040(19)
C40 0.033(2) 0.027(2) 0.0278(18) -0.0055(16) -0.0056(16) -0.0024(18)
C41 0.0282(18) 0.023(2) 0.0202(16) 0.0019(15) -0.0075(14) -0.0051(16)
C42 0.033(2) 0.029(2) 0.0284(19) -0.0037(16) -0.0096(16) -0.0031(18)
C43 0.049(2) 0.038(3) 0.036(2) -0.0086(19) -0.0180(19) -0.011(2)
C44 0.041(2) 0.040(3) 0.044(2) 0.007(2) -0.027(2) -0.015(2)
C45 0.0268(19) 0.042(3) 0.040(2) 0.0026(19) -0.0080(17) -0.0016(19)
C46 0.0257(18) 0.031(2) 0.0266(18) 0.0013(16) -0.0089(15) -0.0027(17)
N47 0.0196(14) 0.0267(17) 0.0218(14) -0.0041(13) -0.0012(12) -0.0005(13)
P48 0.0178(5) 0.0175(6) 0.0194(5) 0.0017(5) 0.0019(4) -0.0007(5)
C49 0.031(2) 0.038(3) 0.047(2) -0.010(2) -0.0077(18) -0.0046(19)
C50 0.034(2) 0.032(2) 0.034(2) -0.0057(17) -0.0024(17) -0.0120(18)
C51 0.050(3) 0.061(3) 0.056(3) -0.012(2) -0.007(2) -0.012(2)
C52 0.053(3) 0.054(3) 0.062(3) 0.003(3) 0.006(2) -0.019(2)
C53 0.041(2) 0.036(3) 0.058(3) -0.015(2) -0.006(2) -0.006(2)
C54 0.0236(17) 0.023(2) 0.0307(18) -0.0095(16) 0.0005(15) -0.0033(16)
C55 0.0227(17) 0.022(2) 0.0296(18) -0.0046(16) -0.0099(15) 0.0002(16)
C56 0.0225(17) 0.026(2) 0.0250(17) -0.0024(16) -0.0032(14) -0.0012(16)
C57 0.0210(17) 0.026(2) 0.037(2) -0.0113(17) -0.0054(16) -0.0018(16)
C58 0.0279(19) 0.022(2) 0.033(2) -0.0009(16) -0.0099(16) -0.0041(16)
C59 0.0226(17) 0.023(2) 0.0291(18) 0.0027(16) -0.0023(15) -0.0072(16)
C60 0.031(2) 0.031(2) 0.0276(19) 0.0009(17) -0.0040(16) 0.0024(18)
C61 0.041(2) 0.037(3) 0.036(2) 0.0064(19) -0.0010(19) -0.002(2)
C62 0.049(3) 0.064(3) 0.026(2) 0.002(2) -0.0071(19) -0.010(2)
C63 0.041(2) 0.036(3) 0.061(3) 0.014(2) -0.014(2) -0.011(2)
C64 0.0261(19) 0.026(2) 0.045(2) -0.0091(19) -0.0066(17) 0.0084(18)
C65 0.055(3) 0.052(3) 0.091(4) -0.041(3) -0.020(3) 0.014(3)
C66 0.034(2) 0.057(3) 0.115(5) -0.027(3) 0.008(3) 0.009(2)
C67 0.085(4) 0.067(4) 0.061(3) -0.014(3) -0.011(3) 0.042(3)
C68 0.038(2) 0.033(2) 0.0280(19) 0.0024(17) 0.0015(17) -0.0045(19)
C69 0.038(2) 0.042(3) 0.042(2) 0.011(2) -0.0046(19) -0.006(2)
C70 0.074(3) 0.053(3) 0.032(2) -0.005(2) -0.003(2) -0.009(3)
C71 0.047(3) 0.073(4) 0.035(2) -0.002(2) -0.004(2) -0.016(3)
P48A 0.041(4) 0.043(4) 0.042(4) -0.003(3) -0.002(3) -0.004(3)

loop_
_atom_type_symbol
_atom_type_description
_atom_type_scat_dispersion_real
_atom_type_scat_dispersion_imag
_atom_type_scat_source
Ti Ti 0.2776 0.4457 'International Tables Vol C Tables 4.2.6.8 and 6.1.1.4'
P P 0.1023 0.0942 'International Tables Vol C Tables 4.2.6.8 and 6.1.1.4'
N N 0.0061 0.0033 'International Tables Vol C Tables 4.2.6.8 and 6.1.1.4'
C C 0.0033 0.0016 'International Tables Vol C Tables 4.2.6.8 and 6.1.1.4'
H H 0.0000 0.0000 'International Tables Vol C Tables 4.2.6.8 and 6.1.1.4'

loop_
_geom_angle_atom_site_label_1
_geom_angle_atom_site_label_2
_geom_angle_atom_site_label_3
_geom_angle
_geom_angle_site_symmetry_1
_geom_angle_site_symmetry_3
_geom_angle_publ_flag
N47 Ti1 N33 113.00(12) . . ?
N47 Ti1 N2 114.50(12) . . ?
N33 Ti1 N2 114.30(11) . . ?
N47 Ti1 N6 108.72(12) . . ?
N33 Ti1 N6 110.42(11) . . ?
N2 Ti1 N6 94.20(10) . . ?
C3 N2 C7 118.0(3) . . ?
C3 N2 Ti1 106.4(2) . . ?
C7 N2 Ti1 133.9(2) . . ?
N2 C3 C4 124.0(3) . . ?
N2 C3 C19 119.9(3) . . ?
C4 C3 C19 116.1(3) . . ?
C3 C4 C5 130.1(3) . . ?
N6 C5 C4 122.7(3) . . ?
N6 C5 C20 120.9(3) . . ?
C4 C5 C20 116.5(3) . . ?
C5 N6 C21 120.1(3) . . ?
C5 N6 Ti1 107.8(2) . . ?
C21 N6 Ti1 129.7(2) . . ?
C12 C7 C8 121.3(3) . . ?
C12 C7 N2 118.7(3) . . ?
C8 C7 N2 120.1(3) . . ?
C9 C8 C7 118.0(3) . . ?
C9 C8 C16 118.8(3) . . ?
C7 C8 C16 123.2(3) . . ?
C10 C9 C8 121.6(3) . . ?
C11 C10 C9 119.3(3) . . ?
C10 C11 C12 121.4(3) . . ?
C11 C12 C7 118.3(3) . . ?
C11 C12 C13 118.5(3) . . ?
C7 C12 C13 123.2(3) . . ?
C12 C13 C15 112.1(3) . . ?
C12 C13 C14 111.2(3) . . ?
C15 C13 C14 108.8(3) . . ?
C18 C16 C8 112.5(4) . . ?
C18 C16 C17 109.4(4) . . ?
C8 C16 C17 110.1(3) . . ?
C22 C21 C26 121.2(3) . . ?
C22 C21 N6 120.2(3) . . ?
C26 C21 N6 118.6(3) . . ?
C23 C22 C21 118.1(3) . . ?
C23 C22 C30 119.4(3) . . ?
C21 C22 C30 122.5(3) . . ?
C24 C23 C22 121.2(3) . . ?
C25 C24 C23 119.4(4) . . ?
C24 C25 C26 122.0(3) . . ?
C25 C26 C21 118.1(3) . . ?
C25 C26 C27 120.7(3) . . ?
C21 C26 C27 121.2(3) . . ?
C26 C27 C29 111.1(3) . . ?
C26 C27 C28 112.6(3) . . ?
C29 C27 C28 110.1(3) . . ?
C22 C30 C31 110.2(3) . . ?
C22 C30 C32 112.7(3) . . ?
C31 C30 C32 110.6(3) . . ?
C34 N33 Ti1 174.7(3) . . ?
N33 C34 C35 122.2(3) . . ?
N33 C34 C41 122.4(3) . . ?
C35 C34 C41 115.4(3) . . ?
C36 C35 C40 118.6(3) . . ?
C36 C35 C34 120.9(3) . . ?
C40 C35 C34 120.5(3) . . ?
C37 C36 C35 120.9(4) . . ?
C36 C37 C38 119.9(4) . . ?
C39 C38 C37 119.9(4) . . ?
C38 C39 C40 119.9(4) . . ?
C39 C40 C35 120.7(3) . . ?
C46 C41 C42 118.9(3) . . ?
C46 C41 C34 119.4(3) . . ?
C42 C41 C34 121.7(3) . . ?
C43 C42 C41 120.5(4) . . ?
C44 C43 C42 120.2(4) . . ?
C43 C44 C45 120.1(3) . . ?
C44 C45 C46 120.1(4) . . ?
C41 C46 C45 120.2(4) . . ?
P48 N47 Ti1 157.40(17) . . ?
N47 P48 C49 104.11(16) . . ?
N47 P48 C54 112.57(15) . . ?
C49 P48 C54 101.24(17) . . ?
C50 C49 P48 116.0(3) . . ?
C52 C50 C53 110.6(3) . . ?
C52 C50 C49 110.9(3) . . ?
C53 C50 C49 111.1(3) . . ?
C52 C50 C51 108.4(4) . . ?
C53 C50 C51 108.4(3) . . ?
C49 C50 C51 107.3(3) . . ?
C55 C54 C59 117.7(3) . . ?
C55 C54 P48 128.6(3) . . ?
C59 C54 P48 110.0(2) . . ?
C56 C55 C54 118.4(3) . . ?
C56 C55 C60 114.0(3) . . ?
C54 C55 C60 127.4(3) . . ?
C57 C56 C55 123.3(3) . . ?
C56 C57 C58 117.1(3) . . ?
C56 C57 C64 120.8(3) . . ?
C58 C57 C64 122.0(3) . . ?
C57 C58 C59 122.5(3) . . ?
C58 C59 C54 118.9(3) . . ?
C58 C59 C68 116.1(3) . . ?
C54 C59 C68 125.0(3) . . ?
C63 C60 C61 106.6(3) . . ?
C63 C60 C62 108.3(3) . . ?
C61 C60 C62 107.1(3) . . ?
C63 C60 C55 106.8(3) . . ?
C61 C60 C55 115.1(3) . . ?
C62 C60 C55 112.6(3) . . ?
C67 C64 C65 108.8(4) . . ?
C67 C64 C57 113.0(3) . . ?
C65 C64 C57 109.3(3) . . ?
C67 C64 C66 108.9(4) . . ?
C65 C64 C66 107.8(4) . . ?
C57 C64 C66 108.9(3) . . ?
C70 C68 C69 112.3(3) . . ?
C70 C68 C59 112.1(3) . . ?
C69 C68 C59 112.1(3) . . ?
C70 C68 C71 104.0(4) . . ?
C69 C68 C71 105.6(3) . . ?
C59 C68 C71 110.3(3) . . ?

loop_
_geom_bond_atom_site_label_1
_geom_bond_atom_site_label_2
_geom_bond_distance
_geom_bond_site_symmetry_2
_geom_bond_publ_flag
Ti1 N47 1.728(3) . ?
Ti1 N33 1.915(3) . ?
Ti1 N2 2.038(3) . ?
Ti1 N6 2.048(3) . ?
N2 C3 1.345(4) . ?
N2 C7 1.441(4) . ?
C3 C4 1.408(4) . ?
C3 C19 1.502(5) . ?
C4 C5 1.416(5) . ?
C5 N6 1.329(4) . ?
C5 C20 1.515(4) . ?
N6 C21 1.450(4) . ?
C7 C12 1.402(4) . ?
C7 C8 1.404(5) . ?
C8 C9 1.391(5) . ?
C8 C16 1.516(5) . ?
C9 C10 1.386(5) . ?
C10 C11 1.380(5) . ?
C11 C12 1.394(4) . ?
C12 C13 1.516(5) . ?
C13 C15 1.520(5) . ?
C13 C14 1.520(5) . ?
C16 C18 1.498(7) . ?
C16 C17 1.603(7) . ?
C21 C22 1.404(4) . ?
C21 C26 1.406(4) . ?
C22 C23 1.395(5) . ?
C22 C30 1.517(4) . ?
C23 C24 1.389(5) . ?
C24 C25 1.372(5) . ?
C25 C26 1.388(5) . ?
C26 C27 1.519(5) . ?
C27 C29 1.521(6) . ?
C27 C28 1.539(5) . ?
C30 C31 1.523(5) . ?
C30 C32 1.532(4) . ?
N33 C34 1.266(4) . ?
C34 C35 1.494(4) . ?
C34 C41 1.509(5) . ?
C35 C36 1.386(5) . ?
C35 C40 1.389(5) . ?
C36 C37 1.380(5) . ?
C37 C38 1.389(6) . ?
C38 C39 1.375(6) . ?
C39 C40 1.388(5) . ?
C41 C46 1.386(5) . ?
C41 C42 1.395(5) . ?
C42 C43 1.380(5) . ?
C43 C44 1.369(6) . ?
C44 C45 1.382(6) . ?
C45 C46 1.390(5) . ?
N47 P48 1.695(3) . ?
P48 C49 1.863(4) . ?
P48 C54 1.873(3) . ?
C49 C50 1.525(5) . ?
C50 C52 1.505(5) . ?
C50 C53 1.520(5) . ?
C50 C51 1.532(6) . ?
C54 C55 1.425(5) . ?
C54 C59 1.428(5) . ?
C55 C56 1.396(5) . ?
C55 C60 1.555(5) . ?
C56 C57 1.378(5) . ?
C57 C58 1.391(5) . ?
C57 C64 1.536(5) . ?
C58 C59 1.394(5) . ?
C59 C68 1.560(5) . ?
C60 C63 1.517(5) . ?
C60 C61 1.527(5) . ?
C60 C62 1.539(5) . ?
C64 C67 1.496(6) . ?
C64 C65 1.516(6) . ?
C64 C66 1.541(6) . ?
C68 C70 1.510(6) . ?
C68 C69 1.535(5) . ?
C68 C71 1.561(6) . ?

loop_
_geom_torsion_atom_site_label_1
_geom_torsion_atom_site_label_2
_geom_torsion_atom_site_label_3
_geom_torsion_atom_site_label_4
_geom_torsion
_geom_torsion_site_symmetry_1
_geom_torsion_site_symmetry_2
_geom_torsion_site_symmetry_3
_geom_torsion_site_symmetry_4
_geom_torsion_publ_flag
N47 Ti1 N2 C3 -167.1(2) . . . . ?
N33 Ti1 N2 C3 60.3(2) . . . . ?
N6 Ti1 N2 C3 -54.3(2) . . . . ?
N47 Ti1 N2 C7 28.5(3) . . . . ?
N33 Ti1 N2 C7 -104.1(3) . . . . ?
N6 Ti1 N2 C7 141.3(3) . . . . ?
C7 N2 C3 C4 -165.3(3) . . . . ?
Ti1 N2 C3 C4 27.3(4) . . . . ?
C7 N2 C3 C19 13.4(4) . . . . ?
Ti1 N2 C3 C19 -154.0(3) . . . . ?
N2 C3 C4 C5 16.8(6) . . . . ?
C19 C3 C4 C5 -162.0(4) . . . . ?
C3 C4 C5 N6 -17.0(6) . . . . ?
C3 C4 C5 C20 164.4(3) . . . . ?
C4 C5 N6 C21 169.2(3) . . . . ?
C20 C5 N6 C21 -12.2(4) . . . . ?
C4 C5 N6 Ti1 -26.9(4) . . . . ?
C20 C5 N6 Ti1 151.7(3) . . . . ?
N47 Ti1 N6 C5 172.6(2) . . . . ?
N33 Ti1 N6 C5 -62.9(2) . . . . ?
N2 Ti1 N6 C5 55.0(2) . . . . ?
N47 Ti1 N6 C21 -25.6(3) . . . . ?
N33 Ti1 N6 C21 98.9(3) . . . . ?
N2 Ti1 N6 C21 -143.2(3) . . . . ?
C3 N2 C7 C12 76.3(4) . . . . ?
Ti1 N2 C7 C12 -120.6(3) . . . . ?
C3 N2 C7 C8 -104.0(4) . . . . ?
Ti1 N2 C7 C8 59.1(4) . . . . ?
C12 C7 C8 C9 -2.5(5) . . . . ?
N2 C7 C8 C9 177.8(3) . . . . ?
C12 C7 C8 C16 177.6(3) . . . . ?
N2 C7 C8 C16 -2.1(5) . . . . ?
C7 C8 C9 C10 0.4(6) . . . . ?
C16 C8 C9 C10 -179.8(4) . . . . ?
C8 C9 C10 C11 1.7(6) . . . . ?
C9 C10 C11 C12 -1.7(6) . . . . ?
C10 C11 C12 C7 -0.4(5) . . . . ?
C10 C11 C12 C13 178.8(3) . . . . ?
C8 C7 C12 C11 2.5(5) . . . . ?
N2 C7 C12 C11 -177.8(3) . . . . ?
C8 C7 C12 C13 -176.6(3) . . . . ?
N2 C7 C12 C13 3.1(5) . . . . ?
C11 C12 C13 C15 60.5(4) . . . . ?
C7 C12 C13 C15 -120.4(4) . . . . ?
C11 C12 C13 C14 -61.5(4) . . . . ?
C7 C12 C13 C14 117.6(4) . . . . ?
C9 C8 C16 C18 -61.7(5) . . . . ?
C7 C8 C16 C18 118.2(5) . . . . ?
C9 C8 C16 C17 60.7(5) . . . . ?
C7 C8 C16 C17 -119.5(4) . . . . ?
C5 N6 C21 C22 85.9(4) . . . . ?
Ti1 N6 C21 C22 -74.0(4) . . . . ?
C5 N6 C21 C26 -94.2(4) . . . . ?
Ti1 N6 C21 C26 105.9(3) . . . . ?
C26 C21 C22 C23 2.0(5) . . . . ?
N6 C21 C22 C23 -178.1(3) . . . . ?
C26 C21 C22 C30 -175.5(3) . . . . ?
N6 C21 C22 C30 4.4(5) . . . . ?
C21 C22 C23 C24 0.0(5) . . . . ?
C30 C22 C23 C24 177.6(3) . . . . ?
C22 C23 C24 C25 -2.1(6) . . . . ?
C23 C24 C25 C26 2.2(6) . . . . ?
C24 C25 C26 C21 -0.2(6) . . . . ?
C24 C25 C26 C27 179.9(4) . . . . ?
C22 C21 C26 C25 -2.0(5) . . . . ?
N6 C21 C26 C25 178.1(3) . . . . ?
C22 C21 C26 C27 177.9(3) . . . . ?
N6 C21 C26 C27 -2.0(5) . . . . ?
C25 C26 C27 C29 -92.6(4) . . . . ?
C21 C26 C27 C29 87.5(4) . . . . ?
C25 C26 C27 C28 31.4(5) . . . . ?
C21 C26 C27 C28 -148.5(3) . . . . ?
C23 C22 C30 C31 -77.9(4) . . . . ?
C21 C22 C30 C31 99.6(4) . . . . ?
C23 C22 C30 C32 46.2(5) . . . . ?
C21 C22 C30 C32 -136.3(3) . . . . ?
N47 Ti1 N33 C34 172(3) . . . . ?
N2 Ti1 N33 C34 -54(3) . . . . ?
N6 Ti1 N33 C34 50(3) . . . . ?
Ti1 N33 C34 C35 -60(3) . . . . ?
Ti1 N33 C34 C41 121(3) . . . . ?
N33 C34 C35 C36 -125.0(4) . . . . ?
C41 C34 C35 C36 54.4(4) . . . . ?
N33 C34 C35 C40 53.2(5) . . . . ?
C41 C34 C35 C40 -127.4(3) . . . . ?
C40 C35 C36 C37 -1.2(5) . . . . ?
C34 C35 C36 C37 177.1(3) . . . . ?
C35 C36 C37 C38 1.3(6) . . . . ?
C36 C37 C38 C39 0.4(6) . . . . ?
C37 C38 C39 C40 -2.2(6) . . . . ?
C38 C39 C40 C35 2.3(6) . . . . ?
C36 C35 C40 C39 -0.6(5) . . . . ?
C34 C35 C40 C39 -178.8(3) . . . . ?
N33 C34 C41 C46 28.7(5) . . . . ?
C35 C34 C41 C46 -150.7(3) . . . . ?
N33 C34 C41 C42 -150.9(3) . . . . ?
C35 C34 C41 C42 29.7(5) . . . . ?
C46 C41 C42 C43 -1.5(5) . . . . ?
C34 C41 C42 C43 178.1(3) . . . . ?
C41 C42 C43 C44 2.5(6) . . . . ?
C42 C43 C44 C45 -1.6(6) . . . . ?
C43 C44 C45 C46 -0.2(6) . . . . ?
C42 C41 C46 C45 -0.3(5) . . . . ?
C34 C41 C46 C45 -179.9(3) . . . . ?
C44 C45 C46 C41 1.1(6) . . . . ?
N33 Ti1 N47 P48 -63.0(5) . . . . ?
N2 Ti1 N47 P48 163.8(4) . . . . ?
N6 Ti1 N47 P48 60.0(5) . . . . ?
Ti1 N47 P48 C49 -102.3(5) . . . . ?
Ti1 N47 P48 C54 148.9(4) . . . . ?
N47 P48 C49 C50 152.6(3) . . . . ?
C54 P48 C49 C50 -90.4(3) . . . . ?
P48 C49 C50 C52 -60.9(4) . . . . ?
P48 C49 C50 C53 62.6(4) . . . . ?
P48 C49 C50 C51 -179.1(3) . . . . ?
N47 P48 C54 C55 78.7(3) . . . . ?
C49 P48 C54 C55 -31.9(4) . . . . ?
N47 P48 C54 C59 -123.9(2) . . . . ?
C49 P48 C54 C59 125.5(3) . . . . ?
C59 C54 C55 C56 -14.5(5) . . . . ?
P48 C54 C55 C56 141.5(3) . . . . ?
C59 C54 C55 C60 160.9(3) . . . . ?
P48 C54 C55 C60 -43.1(5) . . . . ?
C54 C55 C56 C57 3.0(5) . . . . ?
C60 C55 C56 C57 -173.0(3) . . . . ?
C55 C56 C57 C58 7.9(5) . . . . ?
C55 C56 C57 C64 -174.7(3) . . . . ?
C56 C57 C58 C59 -7.2(5) . . . . ?
C64 C57 C58 C59 175.4(3) . . . . ?
C57 C58 C59 C54 -4.3(5) . . . . ?
C57 C58 C59 C68 174.6(3) . . . . ?
C55 C54 C59 C58 15.1(5) . . . . ?
P48 C54 C59 C58 -145.1(3) . . . . ?
C55 C54 C59 C68 -163.8(3) . . . . ?
P48 C54 C59 C68 36.0(4) . . . . ?
C56 C55 C60 C63 56.8(4) . . . . ?
C54 C55 C60 C63 -118.7(4) . . . . ?
C56 C55 C60 C61 174.9(3) . . . . ?
C54 C55 C60 C61 -0.6(5) . . . . ?
C56 C55 C60 C62 -61.9(4) . . . . ?
C54 C55 C60 C62 122.5(4) . . . . ?
C56 C57 C64 C67 -174.7(4) . . . . ?
C58 C57 C64 C67 2.6(5) . . . . ?
C56 C57 C64 C65 64.0(5) . . . . ?
C58 C57 C64 C65 -118.6(4) . . . . ?
C56 C57 C64 C66 -53.5(5) . . . . ?
C58 C57 C64 C66 123.8(4) . . . . ?
C58 C59 C68 C70 -144.9(4) . . . . ?
C54 C59 C68 C70 34.1(5) . . . . ?
C58 C59 C68 C69 87.8(4) . . . . ?
C54 C59 C68 C69 -93.3(4) . . . . ?
C58 C59 C68 C71 -29.5(4) . . . . ?
C54 C59 C68 C71 149.4(4) . . . . ?
